data_7223568
loop_
_publ_author_name
'Han, Shan-Shan'
'Shi, Lu-Lu'
'Li, Ke'
'Zhao, Shan'
'Li, Bao-Long'
'Wu, Bing'

_publ_section_title
;
 Syntheses, structures and luminescence of a series of coordination
 polymers constructed with 4-substituted 1,2,4-triazole and biscarboxylate
 co-ligands
;
_journal_issue 129
_journal_name_full 'RSC Adv.'
_journal_page_first 107166
_journal_paper_doi 10.1039/C5RA19936K
_journal_volume 5
_journal_year 2015
_chemical_formula_sum 'C67 H81 Cd4 Cl N18 O27'
_chemical_formula_weight 2055.55
_chemical_name_systematic
; 
 ? 
;
_space_group_IT_number 15
_symmetry_cell_setting monoclinic
_symmetry_space_group_name_Hall '-C 2yc'
_symmetry_space_group_name_H-M 'C 1 2/c 1'
_atom_sites_solution_hydrogens geom
_atom_sites_solution_primary direct
_atom_sites_solution_secondary difmap
_audit_creation_method SHELXL-97
_audit_update_record
;
2015-11-03 deposited with the CCDC.
2015-12-03 downloaded from the CCDC.
;
_cell_angle_alpha 90.00
_cell_angle_beta 94.361(3)
_cell_angle_gamma 90.00
_cell_formula_units_Z 4
_cell_length_a 24.5296(6)
_cell_length_b 19.2262(6)
_cell_length_c 16.5962(4)
_cell_measurement_reflns_used 5536
_cell_measurement_temperature 223(2)
_cell_measurement_theta_max 63.2960
_cell_measurement_theta_min 3.6170
_cell_volume 7804.3(4)
_computing_cell_refinement
;
CrysAlisPro, Agilent Technologies,
Version 1.171.36.28
;
_computing_data_collection
;
CrysAlisPro, Agilent Technologies,
Version 1.171.36.28 
;
_computing_data_reduction
;
CrysAlisPro, Agilent Technologies,
Version 1.171.36.28 
;
_computing_molecular_graphics 'Bruker SHELXTL'
_computing_publication_material 'Bruker SHELXTL'
_computing_structure_refinement 'SHELXL-97 (Sheldrick, 1997)'
_computing_structure_solution 'SHELXS-97 (Sheldrick, 1990)'
_diffrn_ambient_temperature 223(2)
_diffrn_detector_area_resol_mean 10.4471
_diffrn_measured_fraction_theta_full 1.000
_diffrn_measured_fraction_theta_max 1.000
_diffrn_measurement_device_type 'Xcalibur, Atlas, Gemini'
_diffrn_measurement_method \w
_diffrn_radiation_monochromator graphite
_diffrn_radiation_source 'fine-focus sealed tube'
_diffrn_radiation_type CuK\a
_diffrn_radiation_wavelength 1.54184
_diffrn_reflns_av_R_equivalents 0.0518
_diffrn_reflns_av_unetI/netI 0.0617
_diffrn_reflns_limit_h_max 25
_diffrn_reflns_limit_h_min -29
_diffrn_reflns_limit_k_max 13
_diffrn_reflns_limit_k_min -22
_diffrn_reflns_limit_l_max 17
_diffrn_reflns_limit_l_min -19
_diffrn_reflns_number 16060
_diffrn_reflns_theta_full 67.07
_diffrn_reflns_theta_max 67.07
_diffrn_reflns_theta_min 3.61
_diffrn_standards_decay_% 0
_diffrn_standards_interval_count 0
_diffrn_standards_interval_time 0
_diffrn_standards_number 0
_exptl_absorpt_coefficient_mu 9.720
_exptl_absorpt_correction_T_max 0.5932
_exptl_absorpt_correction_T_min 0.1949
_exptl_absorpt_correction_type multi-scan
_exptl_absorpt_process_details
;
CrysAlisPro, Agilent Technologies,
Version 1.171.36.28 (release 01-02-2013 CrysAlis171 .NET)
(compiled Feb  1 2013,16:14:44)
Empirical absorption correction using spherical harmonics,
 implemented in SCALE3 ABSPACK scaling algorithm.
;
_exptl_crystal_colour 'Light yellow'
_exptl_crystal_density_diffrn 1.749
_exptl_crystal_density_method 'not measured'
_exptl_crystal_description Plate
_exptl_crystal_F_000 4136
_exptl_crystal_size_max 0.25
_exptl_crystal_size_mid 0.20
_exptl_crystal_size_min 0.06
_refine_diff_density_max 1.753
_refine_diff_density_min -1.399
_refine_diff_density_rms 0.155
_refine_ls_extinction_method none
_refine_ls_goodness_of_fit_ref 1.050
_refine_ls_hydrogen_treatment mixed
_refine_ls_matrix_type full
_refine_ls_number_parameters 500
_refine_ls_number_reflns 6975
_refine_ls_number_restraints 10
_refine_ls_restrained_S_all 1.050
_refine_ls_R_factor_all 0.0664
_refine_ls_R_factor_gt 0.0520
_refine_ls_shift/su_max 0.001
_refine_ls_shift/su_mean 0.000
_refine_ls_structure_factor_coef Fsqd
_refine_ls_weighting_details 'calc w=1/[\s^2^(Fo^2^)+(0.0960P)^2^+2.9800P] where P=(Fo^2^+2Fc^2^)/3'
_refine_ls_weighting_scheme calc
_refine_ls_wR_factor_gt 0.1423
_refine_ls_wR_factor_ref 0.1532
_reflns_number_gt 5700
_reflns_number_total 6975
_reflns_threshold_expression >2sigma(I)
_cod_data_source_file c5ra19936k2.cif
_cod_data_source_block cdfumbtpm
_cod_depositor_comments
;
The following automatic conversions were performed:

'_symmetry_cell_setting' value 'Monoclinic' changed to 'monoclinic'
according to
/usr/data/users/saulius/crontab/automatic-downloads/rss-feeds/RSC/lib/dictionaries/cif_core.dic
dictionary named 'cif_core.dic' version 2.4.2 from 2011-04-26.

'_exptl_absorpt_correction_type' value 'Multi-scan' changed to
'multi-scan' according to
/usr/data/users/saulius/crontab/automatic-downloads/rss-feeds/RSC/lib/dictionaries/cif_core.dic
dictionary named 'cif_core.dic' version 2.4.2 from 2011-04-26.

Automatic conversion script
Id: cif_fix_values 4268 2015-11-12 08:31:59Z antanas 
;
_cod_original_sg_symbol_H-M 'C 2/c'
_cod_database_code 7223568

loop_
_symmetry_equiv_pos_as_xyz
'x, y, z'
'-x, y, -z+1/2'
'x+1/2, y+1/2, z'
'-x+1/2, y+1/2, -z+1/2'
'-x, -y, -z'
'x, -y, z-1/2'
'-x+1/2, -y+1/2, -z'
'x+1/2, -y+1/2, z-1/2'

loop_
_atom_site_label
_atom_site_type_symbol
_atom_site_fract_x
_atom_site_fract_y
_atom_site_fract_z
_atom_site_U_iso_or_equiv
_atom_site_adp_type
_atom_site_occupancy
_atom_site_symmetry_multiplicity
_atom_site_calc_flag
_atom_site_refinement_flags
Cd1 Cd 0.257662(16) 0.20013(2) 0.74179(2) 0.02376(15) Uani 1 1 d .
Cd2 Cd 0.420221(15) 0.25905(2) 0.75118(2) 0.01766(14) Uani 1 1 d .
Cl1 Cl 0.5000 0.16426(11) 0.7500 0.0272(4) Uani 1 2 d S
O1 O 0.3014(3) 0.3076(4) 0.7351(5) 0.078(2) Uani 1 1 d .
O2 O 0.3775(2) 0.3596(3) 0.7722(4) 0.0491(14) Uani 1 1 d .
O3 O 0.2818(2) 0.6021(3) 0.7090(3) 0.0461(14) Uani 1 1 d .
O4 O 0.2769(3) 0.5640(3) 0.8331(4) 0.0571(16) Uani 1 1 d .
O5 O 0.2015(2) 0.2315(3) 0.6354(3) 0.0426(13) Uani 1 1 d .
O6 O 0.1271(2) 0.2338(3) 0.5522(3) 0.0453(14) Uani 1 1 d .
O7 O 0.0265(3) 0.2597(4) 0.8156(4) 0.0618(18) Uani 1 1 d D
H7 H 0.007(10) 0.239(9) 0.774(10) 0.074 Uiso 0.50 1 d PD
O8 O 0.1099(3) 0.2489(4) 0.8768(4) 0.0611(17) Uani 1 1 d .
O9 O 0.2194(2) 0.2554(4) 0.8475(3) 0.068(2) Uani 1 1 d G
H1W H 0.2372 0.2675 0.8952 0.102 Uiso 1 1 d G
H2W H 0.1843 0.2631 0.8552 0.102 Uiso 1 1 d G
O10 O 0.01707(18) 0.2807(3) 0.5317(3) 0.0363(11) Uani 1 1 d GD
H3W H 0.0072 0.2775 0.5838 0.044 Uiso 1 1 d GD
H4W H 0.0472 0.2517 0.5363 0.044 Uiso 1 1 d GD
O11 O 0.30184(8) 0.32898(12) 0.55255(10) 0.088(3) Uani 1 1 d G
H5W H 0.2936 0.3028 0.5919 0.132 Uiso 1 1 d G
H6W H 0.2951 0.3073 0.5076 0.132 Uiso 1 1 d G
O12 O 0.31405(12) 0.45662(11) 0.49329(12) 0.094(3) Uani 1 1 d GD
H7W H 0.3099 0.4433 0.4419 0.112 Uiso 1 1 d GD
H8W H 0.2871 0.4827 0.5021 0.112 Uiso 1 1 d GD
O13 O 0.30200(17) 0.58350(12) 0.55034(15) 0.095(3) Uani 1 1 d GD
H9W H 0.3311 0.6080 0.5351 0.114 Uiso 1 1 d GD
H10W H 0.3121 0.5757 0.6033 0.114 Uiso 1 1 d GD
O14 O 0.31407(12) 0.30297(19) 0.96468(10) 0.122(9) Uani 0.50 1 d PG
N1 N 0.32002(9) 0.17310(13) 0.64462(10) 0.0238(11) Uani 1 1 d G
N2 N 0.37463(8) 0.18933(11) 0.65282(9) 0.0222(11) Uani 1 1 d G
N3 N 0.35985(9) 0.12962(10) 0.54267(10) 0.0234(11) Uani 1 1 d G
N4 N 0.32951(12) 0.17052(16) -0.15562(9) 0.0272(12) Uani 1 1 d G
N5 N 0.38095(12) 0.19724(16) -0.14474(9) 0.0273(12) Uani 1 1 d G
N6 N 0.36622(10) 0.13458(14) -0.03920(9) 0.0250(11) Uani 1 1 d G
N7 N 0.46369(8) 0.31228(11) 0.64477(10) 0.0235(11) Uani 1 1 d G
N8 N 0.51989(8) 0.31070(13) 0.64710(10) 0.0236(11) Uani 1 1 d G
N9 N 0.49074(9) 0.36821(11) 0.53952(11) 0.0238(11) Uani 1 1 d G
C1 C 0.39604(13) -0.02326(10) 0.25463(12) 0.0302(14) Uani 1 1 d G
H1A H 0.4331 -0.0425 0.2593 0.036 Uiso 1 1 calc R
H1B H 0.3703 -0.0623 0.2507 0.036 Uiso 1 1 calc R
C2 C 0.3870(3) 0.0185(3) 0.3307(4) 0.0253(13) Uani 1 1 d .
C3 C 0.3390(3) 0.0537(5) 0.3389(4) 0.0417(19) Uani 1 1 d .
H3A H 0.3115 0.0522 0.2962 0.050 Uiso 1 1 calc R
C4 C 0.3296(3) 0.0911(5) 0.4071(4) 0.041(2) Uani 1 1 d .
H4A H 0.2965 0.1152 0.4105 0.049 Uiso 1 1 calc R
C5 C 0.3694(3) 0.0928(4) 0.4705(3) 0.0258(13) Uani 1 1 d .
C6 C 0.4178(3) 0.0575(4) 0.4644(4) 0.0306(15) Uani 1 1 d .
H6A H 0.4451 0.0587 0.5073 0.037 Uiso 1 1 calc R
C7 C 0.4262(3) 0.0205(4) 0.3955(4) 0.0322(15) Uani 1 1 d .
H7A H 0.4592 -0.0038 0.3922 0.039 Uiso 1 1 calc R
C8 C 0.3885(3) 0.0198(3) 0.1783(4) 0.0274(14) Uani 1 1 d .
C9 C 0.4312(3) 0.0567(4) 0.1492(4) 0.0335(15) Uani 1 1 d .
H9A H 0.4657 0.0554 0.1780 0.040 Uiso 1 1 calc R
C10 C 0.4246(3) 0.0953(4) 0.0789(4) 0.0325(16) Uani 1 1 d .
H10A H 0.4542 0.1199 0.0602 0.039 Uiso 1 1 calc R
C11 C 0.3738(3) 0.0973(3) 0.0363(4) 0.0253(13) Uani 1 1 d .
C12 C 0.3298(3) 0.0624(4) 0.0655(4) 0.0304(14) Uani 1 1 d .
H12A H 0.2949 0.0652 0.0379 0.037 Uiso 1 1 calc R
C13 C 0.3375(3) 0.0238(4) 0.1344(4) 0.0315(15) Uani 1 1 d .
H13A H 0.3078 -0.0008 0.1530 0.038 Uiso 1 1 calc R
C14 C 0.3119(3) 0.1375(4) 0.5775(4) 0.0302(15) Uani 1 1 d .
H14A H 0.2780 0.1199 0.5566 0.036 Uiso 1 1 calc R
C15 C 0.3971(2) 0.1643(4) 0.5925(4) 0.0247(13) Uani 1 1 d .
H15A H 0.4343 0.1692 0.5836 0.030 Uiso 1 1 calc R
C16 C 0.3210(3) 0.1334(4) -0.0924(4) 0.0266(14) Uani 1 1 d .
H16A H 0.2886 0.1092 -0.0845 0.032 Uiso 1 1 calc R
C17 C 0.4025(2) 0.1745(4) -0.0765(4) 0.0283(14) Uani 1 1 d .
H17A H 0.4384 0.1842 -0.0555 0.034 Uiso 1 1 calc R
C18 C 0.5000 0.5289(5) 0.2500 0.038(2) Uani 1 2 d S
H18A H 0.5323 0.5589 0.2570 0.045 Uiso 0.50 1 calc PR
H18B H 0.4677 0.5589 0.2430 0.045 Uiso 0.50 1 calc PR
C19 C 0.4964(3) 0.4844(3) 0.3249(3) 0.0289(14) Uani 1 1 d .
C20 C 0.5388(3) 0.4398(5) 0.3512(4) 0.045(2) Uani 1 1 d .
H20A H 0.5697 0.4364 0.3213 0.053 Uiso 1 1 calc R
C21 C 0.5362(3) 0.4008(4) 0.4197(4) 0.0416(18) Uani 1 1 d .
H21A H 0.5649 0.3703 0.4362 0.050 Uiso 1 1 calc R
C22 C 0.4911(3) 0.4064(3) 0.4648(3) 0.0240(13) Uani 1 1 d .
C23 C 0.4481(3) 0.4493(4) 0.4405(4) 0.0329(15) Uani 1 1 d .
H23A H 0.4174 0.4525 0.4709 0.040 Uiso 1 1 calc R
C24 C 0.4512(3) 0.4877(4) 0.3702(4) 0.0313(15) Uani 1 1 d .
H24A H 0.4218 0.5168 0.3528 0.038 Uiso 1 1 calc R
C25 C 0.4471(2) 0.3479(3) 0.5790(3) 0.0227(12) Uani 1 1 d .
H25A H 0.4104 0.3577 0.5622 0.027 Uiso 1 1 calc R
C26 C 0.5348(2) 0.3439(3) 0.5850(4) 0.0247(13) Uani 1 1 d .
H26A H 0.5713 0.3504 0.5729 0.030 Uiso 1 1 calc R
C27 C 0.3276(3) 0.3587(4) 0.7637(4) 0.0327(15) Uani 1 1 d .
C28 C 0.2987(3) 0.4236(4) 0.7888(5) 0.0388(17) Uani 1 1 d .
H28A H 0.2594 0.4144 0.7874 0.047 Uiso 1 1 calc R
H28B H 0.3115 0.4353 0.8446 0.047 Uiso 1 1 calc R
C29 C 0.3085(3) 0.4847(4) 0.7351(5) 0.0337(15) Uani 1 1 d .
H29A H 0.2915 0.4746 0.6810 0.040 Uiso 1 1 calc R
H29B H 0.3480 0.4888 0.7305 0.040 Uiso 1 1 calc R
C30 C 0.2870(3) 0.5557(4) 0.7626(5) 0.0356(17) Uani 1 1 d .
C31 C 0.1510(3) 0.2285(5) 0.6219(5) 0.0416(18) Uani 1 1 d .
C32 C 0.1152(4) 0.2116(6) 0.6919(6) 0.060(2) Uani 1 1 d .
H32A H 0.0809 0.1900 0.6705 0.072 Uiso 1 1 calc R
H32B H 0.1344 0.1788 0.7292 0.072 Uiso 1 1 calc R
C33 C 0.1036(4) 0.2757(6) 0.7346(7) 0.065(3) Uani 1 1 d .
H33A H 0.0779 0.3043 0.7008 0.078 Uiso 1 1 calc R
H33B H 0.1375 0.3023 0.7455 0.078 Uiso 1 1 calc R
C34 C 0.0792(4) 0.2583(6) 0.8140(7) 0.062(3) Uani 1 1 d .

loop_
_atom_site_aniso_label
_atom_site_aniso_U_11
_atom_site_aniso_U_22
_atom_site_aniso_U_33
_atom_site_aniso_U_23
_atom_site_aniso_U_13
_atom_site_aniso_U_12
Cd1 0.0214(2) 0.0304(3) 0.0189(2) -0.00053(16) -0.00223(16) -0.00125(16)
Cd2 0.0173(2) 0.0215(2) 0.0132(2) -0.00028(14) -0.00545(14) -0.00226(14)
Cl1 0.0198(8) 0.0215(10) 0.0387(11) 0.000 -0.0081(8) 0.000
O1 0.103(6) 0.046(4) 0.082(5) -0.017(4) -0.003(4) -0.042(4)
O2 0.035(3) 0.052(4) 0.060(3) 0.000(3) -0.002(2) 0.018(3)
O3 0.049(3) 0.033(3) 0.053(3) -0.004(3) -0.015(3) 0.015(2)
O4 0.075(4) 0.046(4) 0.053(4) -0.004(3) 0.023(3) 0.005(3)
O5 0.031(3) 0.066(4) 0.031(3) 0.010(2) -0.002(2) 0.014(2)
O6 0.035(3) 0.070(4) 0.030(3) 0.007(3) -0.008(2) 0.012(3)
O7 0.050(4) 0.079(5) 0.059(4) -0.008(3) 0.023(3) -0.010(3)
O8 0.064(4) 0.066(5) 0.056(4) -0.001(3) 0.024(3) 0.003(3)
O9 0.068(4) 0.075(5) 0.063(4) -0.026(4) 0.017(4) 0.010(4)
O10 0.031(2) 0.050(3) 0.028(2) 0.002(2) -0.0027(19) 0.008(2)
O11 0.134(7) 0.090(6) 0.043(4) 0.025(4) 0.023(4) 0.060(5)
O12 0.103(6) 0.106(7) 0.075(5) -0.032(5) 0.024(5) -0.023(5)
O13 0.140(8) 0.087(6) 0.057(4) -0.001(4) -0.003(5) 0.038(6)
O14 0.29(3) 0.049(9) 0.028(6) -0.010(6) 0.014(10) 0.077(13)
N1 0.017(2) 0.038(3) 0.015(2) -0.003(2) -0.0043(18) -0.005(2)
N2 0.022(2) 0.029(3) 0.014(2) -0.003(2) -0.0061(19) -0.002(2)
N3 0.021(2) 0.032(3) 0.017(2) -0.004(2) -0.0024(19) -0.006(2)
N4 0.027(2) 0.037(3) 0.017(2) 0.000(2) -0.006(2) 0.001(2)
N5 0.024(2) 0.035(3) 0.023(3) 0.004(2) -0.006(2) -0.003(2)
N6 0.031(3) 0.026(3) 0.017(2) 0.001(2) -0.006(2) -0.004(2)
N7 0.028(2) 0.024(3) 0.017(2) 0.001(2) -0.007(2) -0.002(2)
N8 0.023(2) 0.030(3) 0.017(2) 0.006(2) -0.0070(19) 0.001(2)
N9 0.026(2) 0.028(3) 0.016(2) 0.004(2) -0.005(2) 0.000(2)
C1 0.050(4) 0.027(4) 0.014(3) -0.001(2) 0.004(3) 0.008(3)
C2 0.032(3) 0.025(3) 0.019(3) 0.002(2) -0.001(2) -0.003(3)
C3 0.035(4) 0.062(6) 0.026(3) -0.015(3) -0.012(3) 0.011(3)
C4 0.025(3) 0.074(6) 0.022(3) -0.016(3) -0.009(3) 0.010(3)
C5 0.033(3) 0.030(4) 0.013(3) -0.006(2) -0.002(2) -0.007(3)
C6 0.028(3) 0.041(4) 0.021(3) -0.002(3) -0.010(3) 0.002(3)
C7 0.029(3) 0.038(4) 0.029(3) -0.003(3) -0.005(3) 0.003(3)
C8 0.040(3) 0.025(3) 0.016(3) -0.001(2) 0.000(3) 0.003(3)
C9 0.034(3) 0.043(4) 0.022(3) 0.005(3) -0.008(3) 0.001(3)
C10 0.030(3) 0.041(4) 0.025(3) 0.005(3) -0.007(3) -0.010(3)
C11 0.033(3) 0.027(3) 0.015(3) 0.000(2) -0.005(2) 0.000(3)
C12 0.030(3) 0.041(4) 0.020(3) 0.005(3) -0.001(2) -0.003(3)
C13 0.035(3) 0.035(4) 0.025(3) -0.002(3) 0.003(3) 0.002(3)
C14 0.026(3) 0.045(4) 0.019(3) -0.004(3) -0.005(2) -0.003(3)
C15 0.020(3) 0.032(4) 0.021(3) -0.003(3) -0.006(2) -0.006(2)
C16 0.026(3) 0.034(4) 0.019(3) 0.002(3) -0.006(2) -0.010(3)
C17 0.024(3) 0.039(4) 0.022(3) 0.002(3) -0.002(2) -0.005(3)
C18 0.069(7) 0.027(5) 0.017(4) 0.000 0.001(4) 0.000
C19 0.052(4) 0.023(3) 0.012(3) -0.002(2) 0.001(3) -0.001(3)
C20 0.049(4) 0.058(5) 0.028(3) 0.015(3) 0.014(3) 0.017(4)
C21 0.050(4) 0.042(5) 0.033(4) 0.015(3) 0.006(3) 0.021(4)
C22 0.035(3) 0.022(3) 0.015(3) 0.001(2) -0.005(2) 0.002(3)
C23 0.033(3) 0.042(4) 0.023(3) 0.005(3) -0.005(3) 0.003(3)
C24 0.038(3) 0.035(4) 0.019(3) 0.006(3) -0.007(3) 0.009(3)
C25 0.023(3) 0.026(3) 0.017(3) 0.001(2) -0.004(2) -0.001(2)
C26 0.024(3) 0.029(4) 0.020(3) 0.004(2) -0.006(2) 0.001(2)
C27 0.048(4) 0.024(4) 0.024(3) 0.005(3) -0.009(3) -0.003(3)
C28 0.030(3) 0.039(4) 0.048(4) 0.008(3) 0.005(3) 0.013(3)
C29 0.032(3) 0.023(4) 0.047(4) 0.005(3) 0.008(3) 0.006(3)
C30 0.019(3) 0.040(4) 0.046(4) 0.000(3) -0.012(3) 0.002(3)
C31 0.038(4) 0.055(5) 0.030(4) 0.005(3) -0.003(3) 0.009(4)
C32 0.055(5) 0.061(6) 0.062(6) 0.001(5) -0.010(5) 0.005(5)
C33 0.062(6) 0.051(6) 0.083(7) 0.003(5) 0.014(5) 0.003(5)
C34 0.056(5) 0.072(7) 0.059(6) 0.002(5) 0.013(5) 0.003(5)

loop_
_atom_type_symbol
_atom_type_description
_atom_type_scat_dispersion_real
_atom_type_scat_dispersion_imag
_atom_type_scat_source
C C 0.0180 0.0090 'International Tables Vol C Tables 4.2.6.8 and 6.1.1.4'
H H 0.0000 0.0000 'International Tables Vol C Tables 4.2.6.8 and 6.1.1.4'
Cd Cd 0.1180 4.6530 'International Tables Vol C Tables 4.2.6.8 and 6.1.1.4'
Cl Cl 0.3640 0.7020 'International Tables Vol C Tables 4.2.6.8 and 6.1.1.4'
N N 0.0310 0.0180 'International Tables Vol C Tables 4.2.6.8 and 6.1.1.4'
O O 0.0490 0.0320 'International Tables Vol C Tables 4.2.6.8 and 6.1.1.4'

loop_
_geom_angle_atom_site_label_1
_geom_angle_atom_site_label_2
_geom_angle_atom_site_label_3
_geom_angle
_geom_angle_site_symmetry_1
_geom_angle_site_symmetry_3
O5 Cd1 O3 104.5(2) . 4_546
O5 Cd1 O9 102.37(18) . .
O3 Cd1 O9 84.3(3) 4_546 .
O5 Cd1 O1 88.9(3) . .
O3 Cd1 O1 161.9(2) 4_546 .
O9 Cd1 O1 81.0(3) . .
O5 Cd1 N1 84.96(15) . .
O3 Cd1 N1 111.99(17) 4_546 .
O9 Cd1 N1 160.16(19) . .
O1 Cd1 N1 80.7(2) . .
O5 Cd1 N4 171.36(15) . 1_556
O3 Cd1 N4 82.03(14) 4_546 1_556
O9 Cd1 N4 83.70(12) . 1_556
O1 Cd1 N4 86.0(2) . 1_556
N1 Cd1 N4 87.36(9) . 1_556
O2 Cd2 N2 113.59(15) . .
O2 Cd2 N5 95.68(18) . 1_556
N2 Cd2 N5 91.27(8) . 1_556
O2 Cd2 N7 89.16(18) . .
N2 Cd2 N7 86.87(5) . .
N5 Cd2 N7 175.15(11) 1_556 .
O2 Cd2 N8 78.43(16) . 2_656
N2 Cd2 N8 167.98(9) . 2_656
N5 Cd2 N8 87.42(8) 1_556 2_656
N7 Cd2 N8 93.46(7) . 2_656
O2 Cd2 Cl1 160.16(15) . .
N2 Cd2 Cl1 85.15(6) . .
N5 Cd2 Cl1 90.11(8) 1_556 .
N7 Cd2 Cl1 85.28(6) . .
N8 Cd2 Cl1 82.91(7) 2_656 .
Cd2 Cl1 Cd2 94.12(7) 2_656 .
C27 O1 Cd1 154.7(6) . .
C27 O2 Cd2 116.5(5) . .
C30 O3 Cd1 110.7(5) . 4_556
C31 O5 Cd1 132.4(5) . .
C34 O7 H7 117(10) . .
Cd1 O9 H1W 125.9 . .
Cd1 O9 H2W 129.6 . .
H1W O9 H2W 103.8 . .
H3W O10 H4W 98.5 . .
H5W O11 H6W 109.5 . .
H7W O12 H8W 107.5 . .
H9W O13 H10W 101.2 . .
C14 N1 N2 106.7(3) . .
C14 N1 Cd1 129.1(3) . .
N2 N1 Cd1 124.05(13) . .
C15 N2 N1 108.3(3) . .
C15 N2 Cd2 123.6(3) . .
N1 N2 Cd2 127.81(13) . .
C14 N3 C15 104.5(4) . .
C14 N3 C5 128.0(4) . .
C15 N3 C5 127.5(4) . .
C16 N4 N5 107.7(3) . .
C16 N4 Cd1 123.0(3) . 1_554
N5 N4 Cd1 128.43(9) . 1_554
C17 N5 N4 107.6(3) . .
C17 N5 Cd2 130.5(3) . 1_554
N4 N5 Cd2 121.22(8) . 1_554
C17 N6 C16 104.0(4) . .
C17 N6 C11 129.1(4) . .
C16 N6 C11 126.8(4) . .
C25 N7 N8 106.2(3) . .
C25 N7 Cd2 135.3(3) . .
N8 N7 Cd2 118.49(13) . .
C26 N8 N7 108.1(3) . .
C26 N8 Cd2 125.4(3) . 2_656
N7 N8 Cd2 126.47(7) . 2_656
C26 N9 C25 105.0(4) . .
C26 N9 C22 126.8(4) . .
C25 N9 C22 128.2(4) . .
C8 C1 C2 112.8(4) . .
C8 C1 H1A 109.0 . .
C2 C1 H1A 109.0 . .
C8 C1 H1B 109.0 . .
C2 C1 H1B 109.0 . .
H1A C1 H1B 107.8 . .
C3 C2 C7 117.3(6) . .
C3 C2 C1 121.3(5) . .
C7 C2 C1 121.3(6) . .
C2 C3 C4 122.5(6) . .
C2 C3 H3A 118.7 . .
C4 C3 H3A 118.7 . .
C3 C4 C5 119.1(7) . .
C3 C4 H4A 120.4 . .
C5 C4 H4A 120.4 . .
C6 C5 C4 119.7(6) . .
C6 C5 N3 120.2(5) . .
C4 C5 N3 120.1(6) . .
C7 C6 C5 120.0(5) . .
C7 C6 H6A 120.0 . .
C5 C6 H6A 120.0 . .
C6 C7 C2 121.3(6) . .
C6 C7 H7A 119.4 . .
C2 C7 H7A 119.4 . .
C9 C8 C13 117.4(6) . .
C9 C8 C1 121.7(5) . .
C13 C8 C1 120.9(6) . .
C10 C9 C8 121.9(6) . .
C10 C9 H9A 119.1 . .
C8 C9 H9A 119.1 . .
C9 C10 C11 119.3(6) . .
C9 C10 H10A 120.4 . .
C11 C10 H10A 120.4 . .
C10 C11 C12 120.0(6) . .
C10 C11 N6 120.6(6) . .
C12 C11 N6 119.4(5) . .
C13 C12 C11 119.5(6) . .
C13 C12 H12A 120.2 . .
C11 C12 H12A 120.2 . .
C12 C13 C8 121.9(7) . .
C12 C13 H13A 119.1 . .
C8 C13 H13A 119.1 . .
N1 C14 N3 109.9(5) . .
N1 C14 H14A 125.1 . .
N3 C14 H14A 125.1 . .
N2 C15 N3 110.6(5) . .
N2 C15 H15A 124.7 . .
N3 C15 H15A 124.7 . .
N4 C16 N6 110.0(5) . .
N4 C16 H16A 125.0 . .
N6 C16 H16A 125.0 . .
N5 C17 N6 110.6(5) . .
N5 C17 H17A 124.7 . .
N6 C17 H17A 124.7 . .
C19 C18 C19 111.3(8) . 2_655
C19 C18 H18A 109.4 . .
C19 C18 H18A 109.4 2_655 .
C19 C18 H18B 109.4 . .
C19 C18 H18B 109.4 2_655 .
H18A C18 H18B 108.0 . .
C24 C19 C20 117.9(6) . .
C24 C19 C18 121.1(6) . .
C20 C19 C18 121.0(6) . .
C21 C20 C19 121.1(7) . .
C21 C20 H20A 119.4 . .
C19 C20 H20A 119.4 . .
C20 C21 C22 119.7(7) . .
C20 C21 H21A 120.1 . .
C22 C21 H21A 120.1 . .
C23 C22 C21 121.0(6) . .
C23 C22 N9 120.2(6) . .
C21 C22 N9 118.7(5) . .
C22 C23 C24 118.4(7) . .
C22 C23 H23A 120.8 . .
C24 C23 H23A 120.8 . .
C19 C24 C23 121.9(6) . .
C19 C24 H24A 119.1 . .
C23 C24 H24A 119.1 . .
N7 C25 N9 110.0(4) . .
N7 C25 H25A 125.0 . .
N9 C25 H25A 125.0 . .
N8 C26 N9 110.7(5) . .
N8 C26 H26A 124.7 . .
N9 C26 H26A 124.7 . .
O2 C27 O1 122.6(8) . .
O2 C27 C28 116.4(7) . .
O1 C27 C28 121.0(8) . .
C29 C28 C27 112.4(6) . .
C29 C28 H28A 109.1 . .
C27 C28 H28A 109.1 . .
C29 C28 H28B 109.1 . .
C27 C28 H28B 109.1 . .
H28A C28 H28B 107.8 . .
C28 C29 C30 116.2(6) . .
C28 C29 H29A 108.2 . .
C30 C29 H29A 108.2 . .
C28 C29 H29B 108.2 . .
C30 C29 H29B 108.2 . .
H29A C29 H29B 107.4 . .
O4 C30 O3 124.4(8) . .
O4 C30 C29 119.8(7) . .
O3 C30 C29 115.8(7) . .
O5 C31 O6 123.2(8) . .
O5 C31 C32 119.4(7) . .
O6 C31 C32 117.2(7) . .
C33 C32 C31 109.3(9) . .
C33 C32 H32A 109.8 . .
C31 C32 H32A 109.8 . .
C33 C32 H32B 109.8 . .
C31 C32 H32B 109.8 . .
H32A C32 H32B 108.3 . .
C32 C33 C34 109.8(10) . .
C32 C33 H33A 109.7 . .
C34 C33 H33A 109.7 . .
C32 C33 H33B 109.7 . .
C34 C33 H33B 109.7 . .
H33A C33 H33B 108.2 . .
O8 C34 O7 121.7(10) . .
O8 C34 C33 119.9(9) . .
O7 C34 C33 118.2(9) . .

loop_
_geom_bond_atom_site_label_1
_geom_bond_atom_site_label_2
_geom_bond_distance
_geom_bond_site_symmetry_2
Cd1 O5 2.238(5) .
Cd1 O3 2.297(6) 4_546
Cd1 O9 2.310(6) .
Cd1 O1 2.335(7) .
Cd1 N1 2.363(2) .
Cd1 N4 2.423(3) 1_556
Cd2 O2 2.238(6) .
Cd2 N2 2.3312(18) .
Cd2 N5 2.362(2) 1_556
Cd2 N7 2.364(2) .
Cd2 N8 2.370(2) 2_656
Cd2 Cl1 2.6753(15) .
Cl1 Cd2 2.6753(15) 2_656
O1 C27 1.248(9) .
O2 C27 1.221(9) .
O3 C30 1.261(10) .
O3 Cd1 2.297(6) 4_556
O4 C30 1.224(10) .
O5 C31 1.244(9) .
O6 C31 1.261(9) .
O7 C34 1.294(12) .
O7 H7 0.90(2) .
O8 C34 1.252(12) .
O9 H1W 0.9042 .
O9 H2W 0.8927 .
O10 H3W 0.9184 .
O10 H4W 0.9235 .
O11 H5W 0.8603 .
O11 H6W 0.8599 .
O12 H7W 0.8885 .
O12 H8W 0.8512 .
O13 H9W 0.9070 .
O13 H10W 0.9083 .
N1 C14 1.310(7) .
N1 N2 1.3721 .
N2 C15 1.274(7) .
N3 C14 1.358(7) .
N3 C15 1.360(6) .
N3 C5 1.426(6) .
N4 C16 1.298(7) .
N4 N5 1.3616 .
N4 Cd1 2.423(2) 1_554
N5 C17 1.289(6) .
N5 Cd2 2.362(2) 1_554
N6 C17 1.360(7) .
N6 C16 1.364(6) .
N6 C11 1.442(6) .
N7 C25 1.326(6) .
N7 N8 1.3765 .
N8 C26 1.289(7) .
N8 Cd2 2.370(2) 2_656
N9 C26 1.354(6) .
N9 C25 1.354(7) .
N9 C22 1.442(6) .
C1 C8 1.512(6) .
C1 C2 1.527(7) .
C1 H1A 0.9800 .
C1 H1B 0.9800 .
C2 C3 1.373(10) .
C2 C7 1.387(8) .
C3 C4 1.375(10) .
C3 H3A 0.9400 .
C4 C5 1.380(8) .
C4 H4A 0.9400 .
C5 C6 1.380(10) .
C6 C7 1.375(10) .
C6 H6A 0.9400 .
C7 H7A 0.9400 .
C8 C9 1.382(10) .
C8 C13 1.400(9) .
C9 C10 1.382(9) .
C9 H9A 0.9400 .
C10 C11 1.386(9) .
C10 H10A 0.9400 .
C11 C12 1.390(10) .
C12 C13 1.365(9) .
C12 H12A 0.9400 .
C13 H13A 0.9400 .
C14 H14A 0.9400 .
C15 H15A 0.9400 .
C16 H16A 0.9400 .
C17 H17A 0.9400 .
C18 C19 1.518(8) .
C18 C19 1.518(8) 2_655
C18 H18A 0.9800 .
C18 H18B 0.9800 .
C19 C24 1.387(10) .
C19 C20 1.393(10) .
C20 C21 1.368(10) .
C20 H20A 0.9400 .
C21 C22 1.387(10) .
C21 H21A 0.9400 .
C22 C23 1.373(9) .
C23 C24 1.389(9) .
C23 H23A 0.9400 .
C24 H24A 0.9400 .
C25 H25A 0.9400 .
C26 H26A 0.9400 .
C27 C28 1.510(10) .
C28 C29 1.504(10) .
C28 H28A 0.9800 .
C28 H28B 0.9800 .
C29 C30 1.545(10) .
C29 H29A 0.9800 .
C29 H29B 0.9800 .
C31 C32 1.542(14) .
C32 C33 1.459(15) .
C32 H32A 0.9800 .
C32 H32B 0.9800 .
C33 C34 1.527(15) .
C33 H33A 0.9800 .
C33 H33B 0.9800 .

loop_
_geom_hbond_atom_site_label_D
_geom_hbond_atom_site_label_H
_geom_hbond_atom_site_label_A
_geom_hbond_distance_DH
_geom_hbond_distance_HA
_geom_hbond_distance_DA
_geom_hbond_angle_DHA
_geom_hbond_site_symmetry_A
O7 H7 O7 0.90(2) 1.68(13) 2.450(14) 141(18) 2_556
O9 H1W O14 0.90 2.24 3.054(5) 149.3 .
O9 H2W O8 0.89 1.90 2.768(9) 162.1 .
O10 H3W O7 0.92 1.95 2.853(8) 168.1 2_556
O10 H4W O6 0.92 1.99 2.842(7) 152.9 .
O11 H5W O1 0.86 2.37 3.058(8) 137.0 .
O11 H6W O6 0.86 2.35 2.824(6) 114.8 7_556
O11 H6W O5 0.86 2.49 3.324(6) 162.2 7_556
O12 H7W O4 0.89 1.93 2.773(7) 158.4 6_565
O12 H8W O13 0.85 2.12 2.641 119.3 .
O13 H9W O14 0.91 2.10 2.634(3) 116.9 6_565
O13 H10W O3 0.91 2.02 2.740(7) 135.0 .

loop_
_geom_torsion_atom_site_label_1
_geom_torsion_atom_site_label_2
_geom_torsion_atom_site_label_3
_geom_torsion_atom_site_label_4
_geom_torsion
_geom_torsion_site_symmetry_1
_geom_torsion_site_symmetry_4
O2 Cd2 Cl1 Cd2 -26.3(5) . 2_656
N2 Cd2 Cl1 Cd2 135.17(4) . 2_656
N5 Cd2 Cl1 Cd2 -133.56(6) 1_556 2_656
N7 Cd2 Cl1 Cd2 47.92(4) . 2_656
N8 Cd2 Cl1 Cd2 -46.17(6) 2_656 2_656
O5 Cd1 O1 C27 151.0(17) . .
O9 Cd1 O1 C27 48.3(17) . .
N1 Cd1 O1 C27 -123.9(17) . .
N4 Cd1 O1 C27 -36.0(17) 1_556 .
N2 Cd2 O2 C27 32.6(6) . .
N5 Cd2 O2 C27 -61.3(5) 1_556 .
N7 Cd2 O2 C27 118.8(5) . .
N8 Cd2 O2 C27 -147.5(6) 2_656 .
Cl1 Cd2 O2 C27 -167.6(4) . .
O3 Cd1 O5 C31 35.2(8) 4_546 .
O9 Cd1 O5 C31 -52.0(8) . .
O1 Cd1 O5 C31 -132.5(8) . .
N1 Cd1 O5 C31 146.7(8) . .
O5 Cd1 N1 C14 -47.8(5) . .
O3 Cd1 N1 C14 55.8(5) 4_546 .
O9 Cd1 N1 C14 -160.7(6) . .
O1 Cd1 N1 C14 -137.5(5) . .
N4 Cd1 N1 C14 136.1(4) 1_556 .
O5 Cd1 N1 N2 137.02(18) . .
O3 Cd1 N1 N2 -119.35(15) 4_546 .
O9 Cd1 N1 N2 24.1(5) . .
O1 Cd1 N1 N2 47.3(2) . .
N4 Cd1 N1 N2 -39.04(12) 1_556 .
C14 N1 N2 C15 0.3(5) . .
Cd1 N1 N2 C15 176.4(4) . .
C14 N1 N2 Cd2 174.9(4) . .
O2 Cd2 N2 C15 127.3(4) . .
N5 Cd2 N2 C15 -135.9(4) 1_556 .
N7 Cd2 N2 C15 39.6(4) . .
N8 Cd2 N2 C15 -52.3(5) 2_656 .
Cl1 Cd2 N2 C15 -45.9(4) . .
O2 Cd2 N2 N1 -46.50(19) . .
N5 Cd2 N2 N1 50.26(9) 1_556 .
N7 Cd2 N2 N1 -134.2 . .
N8 Cd2 N2 N1 133.9(2) 2_656 .
Cl1 Cd2 N2 N1 140.26(5) . .
C16 N4 N5 C17 1.4(5) . .
Cd1 N4 N5 C17 170.6(4) 1_554 .
C16 N4 N5 Cd2 173.3(4) . 1_554
O2 Cd2 N7 C25 -52.8(4) . .
N2 Cd2 N7 C25 60.9(4) . .
N8 Cd2 N7 C25 -131.1(4) 2_656 .
Cl1 Cd2 N7 C25 146.3(4) . .
O2 Cd2 N7 N8 124.77(15) . .
N2 Cd2 N7 N8 -121.5 . .
N8 Cd2 N7 N8 46.42(9) 2_656 .
Cl1 Cd2 N7 N8 -36.16(4) . .
C25 N7 N8 C26 -0.2(4) . .
Cd2 N7 N8 C26 -178.4(3) . .
C25 N7 N8 Cd2 178.2(3) . 2_656
Cd2 N7 N8 Cd2 0.01(6) . 2_656
C8 C1 C2 C3 56.0(8) . .
C8 C1 C2 C7 -126.2(6) . .
C7 C2 C3 C4 1.4(12) . .
C1 C2 C3 C4 179.3(7) . .
C2 C3 C4 C5 -0.9(14) . .
C3 C4 C5 C6 0.3(12) . .
C3 C4 C5 N3 -178.3(7) . .
C14 N3 C5 C6 -144.6(6) . .
C15 N3 C5 C6 34.7(9) . .
C14 N3 C5 C4 33.9(9) . .
C15 N3 C5 C4 -146.7(7) . .
C4 C5 C6 C7 -0.3(11) . .
N3 C5 C6 C7 178.3(6) . .
C5 C6 C7 C2 0.8(11) . .
C3 C2 C7 C6 -1.3(11) . .
C1 C2 C7 C6 -179.2(6) . .
C2 C1 C8 C9 88.3(7) . .
C2 C1 C8 C13 -91.6(6) . .
C13 C8 C9 C10 -1.0(11) . .
C1 C8 C9 C10 179.1(6) . .
C8 C9 C10 C11 0.1(12) . .
C9 C10 C11 C12 1.8(11) . .
C9 C10 C11 N6 -177.2(6) . .
C17 N6 C11 C10 -4.4(9) . .
C16 N6 C11 C10 170.6(6) . .
C17 N6 C11 C12 176.6(6) . .
C16 N6 C11 C12 -8.3(9) . .
C10 C11 C12 C13 -2.7(11) . .
N6 C11 C12 C13 176.2(6) . .
C11 C12 C13 C8 1.8(11) . .
C9 C8 C13 C12 0.0(11) . .
C1 C8 C13 C12 179.9(6) . .
N2 N1 C14 N3 0.7(6) . .
Cd1 N1 C14 N3 -175.19(19) . .
C15 N3 C14 N1 -1.3(7) . .
C5 N3 C14 N1 178.2(4) . .
N1 N2 C15 N3 -1.2(5) . .
Cd2 N2 C15 N3 -176.0(2) . .
C14 N3 C15 N2 1.6(6) . .
C5 N3 C15 N2 -177.9(4) . .
N5 N4 C16 N6 -0.2(6) . .
Cd1 N4 C16 N6 -170.1(2) 1_554 .
C17 N6 C16 N4 -1.0(7) . .
C11 N6 C16 N4 -177.0(4) . .
N4 N5 C17 N6 -2.0(6) . .
Cd2 N5 C17 N6 -172.95(19) 1_554 .
C16 N6 C17 N5 1.9(7) . .
C11 N6 C17 N5 177.8(4) . .
C19 C18 C19 C24 -118.5(7) 2_655 .
C19 C18 C19 C20 62.6(6) 2_655 .
C24 C19 C20 C21 -0.5(12) . .
C18 C19 C20 C21 178.4(8) . .
C19 C20 C21 C22 -1.0(14) . .
C20 C21 C22 C23 1.7(12) . .
C20 C21 C22 N9 -176.1(7) . .
C26 N9 C22 C23 -155.8(6) . .
C25 N9 C22 C23 25.2(8) . .
C26 N9 C22 C21 22.0(8) . .
C25 N9 C22 C21 -157.0(6) . .
C21 C22 C23 C24 -0.8(11) . .
N9 C22 C23 C24 176.9(6) . .
C20 C19 C24 C23 1.3(11) . .
C18 C19 C24 C23 -177.5(7) . .
C22 C23 C24 C19 -0.7(11) . .
N8 N7 C25 N9 0.6(5) . .
Cd2 N7 C25 N9 178.32(12) . .
C26 N9 C25 N7 -0.8(6) . .
C22 N9 C25 N7 178.4(4) . .
N7 N8 C26 N9 -0.3(5) . .
Cd2 N8 C26 N9 -178.7(2) 2_656 .
C25 N9 C26 N8 0.6(6) . .
C22 N9 C26 N8 -178.6(4) . .
Cd2 O2 C27 O1 -8.8(10) . .
Cd2 O2 C27 C28 171.9(5) . .
Cd1 O1 C27 O2 86.8(19) . .
Cd1 O1 C27 C28 -94.0(17) . .
O2 C27 C28 C29 67.6(8) . .
O1 C27 C28 C29 -111.7(8) . .
C27 C28 C29 C30 -172.2(6) . .
Cd1 O3 C30 O4 -6.2(9) 4_556 .
Cd1 O3 C30 C29 174.9(4) 4_556 .
C28 C29 C30 O4 19.2(10) . .
C28 C29 C30 O3 -161.8(6) . .
Cd1 O5 C31 O6 -163.3(6) . .
Cd1 O5 C31 C32 11.5(13) . .
O5 C31 C32 C33 85.9(11) . .
O6 C31 C32 C33 -99.1(10) . .
C31 C32 C33 C34 -167.8(8) . .
C32 C33 C34 O8 89.1(12) . .
C32 C33 C34 O7 -96.9(12) . .
